data_4085217
loop_
_publ_author_name
'M\"uller, Astrid L.'
'Bleith, Tim'
'Roth, Torsten'
'Wadepohl, Hubert'
'Gade, Lutz H.'

_publ_section_title
;
 Iridium Half-Sandwich Complexes with Di- and Tridentate
 Bis(pyridylimino)isoindolato Ligands: Stoichiometric and Catalytic
 Reactivity
;
_journal_issue 11
_journal_name_full Organometallics
_journal_page_first 2326
_journal_paper_doi 10.1021/om501138t
_journal_volume 34
_journal_year 2015
_chemical_formula_moiety 'C30 H30 Ir N5, C H2 Cl2'
_chemical_formula_sum 'C31 H32 Cl2 Ir N5'
_chemical_formula_weight 737.71
_space_group_crystal_system monoclinic
_space_group_IT_number 14
_space_group_name_Hall '-P 2yn'
_space_group_name_H-M_alt 'P 1 21/n 1'
_symmetry_cell_setting monoclinic
_symmetry_Int_Tables_number 14
_symmetry_space_group_name_Hall '-P 2yn'
_symmetry_space_group_name_H-M 'P 1 21/n 1'
_atom_sites_solution_hydrogens geom
_atom_sites_solution_primary iterative
_atom_sites_solution_secondary difmap
_audit_block_code ga_am43
_audit_creation_date
;
'Mon Jun 23 14:42:26 2014'
;
_audit_creation_method
;
Olex2 1.2
(compiled 2014.08.28 svn.r2986 for OlexSys, GUI svn.r4874)
;
_audit_update_record '08.10.2014 16:14:32 CEST UTC+02:00  encif 1.23'
_cell_angle_alpha 90
_cell_angle_beta 93.5666(9)
_cell_angle_gamma 90
_cell_formula_units_Z 4
_cell_length_a 11.73269(13)
_cell_length_b 10.32253(12)
_cell_length_c 23.9590(2)
_cell_measurement_reflns_used 28185
_cell_measurement_temperature 120(1)
_cell_measurement_theta_max 28.8910
_cell_measurement_theta_min 3.9290
_cell_volume 2896.08(5)
_computing_cell_refinement
;
CrysAlisPro, Agilent Technologies,
Version 1.171.37.33 (release 27-03-2014 CrysAlis171 .NET)
(compiled Mar 27 2014,17:12:48)
;
_computing_data_collection
;
CrysAlisPro, Agilent Technologies,
Version 1.171.37.33 (release 27-03-2014 CrysAlis171 .NET)
(compiled Mar 27 2014,17:12:48)
;
_computing_data_reduction
;
CrysAlisPro, Agilent Technologies,
Version 1.171.37.33 (release 27-03-2014 CrysAlis171 .NET)
(compiled Mar 27 2014,17:12:48)
;
_computing_molecular_graphics 'Olex2 (Dolomanov et al., 2009)'
_computing_publication_material 'encif (Wadepohl, 2009-14); encifer 1.4 (CCDC, 2011)'
_computing_structure_refinement 'ShelXL (Sheldrick, 2008)'
_computing_structure_solution 'SUPERFLIP (Palatinus, 2007-2009)'
_diffrn_ambient_environment N~2~
_diffrn_ambient_temperature 120(1)
_diffrn_detector 'CCD plate'
_diffrn_detector_area_resol_mean 7.9621
_diffrn_detector_type Eos
_diffrn_measured_fraction_theta_full 0.998
_diffrn_measured_fraction_theta_max 0.950
_diffrn_measurement_details
;
  1 omega   12.00   50.00   0.5000    8.0000
omega____ theta____ kappa____ phi______ frames
    -       18.5380  -79.0000 -145.5848 76

  2 omega    7.00   85.00   0.5000    8.0000
omega____ theta____ kappa____ phi______ frames
    -       18.5380   57.0000 -120.0000 156

  3 omega  -21.00   49.00   0.5000    8.0000
omega____ theta____ kappa____ phi______ frames
    -       18.5380  -77.0000   60.0000 140

  4 omega  -49.00   49.00   0.5000    8.0000
omega____ theta____ kappa____ phi______ frames
    -       18.5380  -77.0000  -60.0000 196

  5 omega  -11.00   89.00   0.5000    8.0000
omega____ theta____ kappa____ phi______ frames
    -       18.5380   77.0000  -30.0000 200

  6 omega  -49.00   49.00   0.5000    8.0000
omega____ theta____ kappa____ phi______ frames
    -       18.5380  -77.0000  120.0000 196

  7 omega   -9.00   78.00   0.5000    8.0000
omega____ theta____ kappa____ phi______ frames
    -       18.5380   77.0000   90.0000 174

  8 omega   -3.00   68.00   0.5000    8.0000
omega____ theta____ kappa____ phi______ frames
    -       18.5380   57.0000 -180.0000 142

  9 omega  -36.00   49.00   0.5000    8.0000
omega____ theta____ kappa____ phi______ frames
    -       18.5380  -77.0000    0.0000 170

 10 omega  -40.00   -6.00   0.5000    8.0000
omega____ theta____ kappa____ phi______ frames
    -       18.5380  -77.0000 -120.0000 68

 11 omega   23.00   49.00   0.5000    8.0000
omega____ theta____ kappa____ phi______ frames
    -       18.5380  -77.0000 -120.0000 52

 12 omega  -40.00  -14.00   0.5000    8.0000
omega____ theta____ kappa____ phi______ frames
    -       18.5380  -77.0000  150.0000 52

 13 omega   17.00   49.00   0.5000    8.0000
omega____ theta____ kappa____ phi______ frames
    -       18.5380  -77.0000  150.0000 64

 14 omega   -3.00   30.00   0.5000    8.0000
omega____ theta____ kappa____ phi______ frames
    -       18.5380   57.0000  -30.0000 66

 15 omega   23.00   49.00   0.5000    8.0000
omega____ theta____ kappa____ phi______ frames
    -       18.5380  -77.0000 -180.0000 52

 16 omega  -45.00  -19.00   0.5000    8.0000
omega____ theta____ kappa____ phi______ frames
    -       18.5380  -79.0000 -145.5848 52

 17 omega  -50.00   40.00   0.5000    8.0000
omega____ theta____ kappa____ phi______ frames
    -       18.5380  -57.0000  120.0000 180

 18 omega   -3.00   22.00   0.5000    8.0000
omega____ theta____ kappa____ phi______ frames
    -       18.5380   57.0000   60.0000 50

 19 omega   -7.00   91.00   0.5000    8.0000
omega____ theta____ kappa____ phi______ frames
    -       18.5380   38.0000 -180.0000 196

;
_diffrn_measurement_device 'four-circle diffractometer'
_diffrn_measurement_device_type 'Agilent SuperNova, Dual, Cu at zero, Eos'
_diffrn_measurement_method '\w scans'
_diffrn_measurement_specimen_support 'polyimid foil'
_diffrn_orient_matrix_UB_11 -0.0129908000
_diffrn_orient_matrix_UB_12 -0.0637606000
_diffrn_orient_matrix_UB_13 -0.0094059000
_diffrn_orient_matrix_UB_21 0.0473569000
_diffrn_orient_matrix_UB_22 -0.0240366000
_diffrn_orient_matrix_UB_23 0.0167392000
_diffrn_orient_matrix_UB_31 -0.0354825000
_diffrn_orient_matrix_UB_32 -0.0087040000
_diffrn_orient_matrix_UB_33 0.0226134000
_diffrn_radiation_monochromator mirror
_diffrn_radiation_probe x-ray
_diffrn_radiation_type 'Mo K\a'
_diffrn_radiation_wavelength 0.71073
_diffrn_reflns_av_R_equivalents 0.0502
_diffrn_reflns_av_unetI/netI 0.0308
_diffrn_reflns_Laue_measured_fraction_full 0.998
_diffrn_reflns_Laue_measured_fraction_max 0.950
_diffrn_reflns_limit_h_max 15
_diffrn_reflns_limit_h_min -15
_diffrn_reflns_limit_k_max 13
_diffrn_reflns_limit_k_min -14
_diffrn_reflns_limit_l_max 32
_diffrn_reflns_limit_l_min -32
_diffrn_reflns_number 64322
_diffrn_reflns_point_group_measured_fraction_full 0.998
_diffrn_reflns_point_group_measured_fraction_max 0.950
_diffrn_reflns_theta_full 25.242
_diffrn_reflns_theta_max 28.963
_diffrn_reflns_theta_min 3.193
_diffrn_source 'microfocus X-Ray tube'
_exptl_absorpt_coefficient_mu 4.825
_exptl_absorpt_correction_T_max 1.00000
_exptl_absorpt_correction_T_min 0.65859
_exptl_absorpt_correction_type multi-scan
_exptl_absorpt_process_details
;
CrysAlisPro, Agilent Technologies,
Version 1.171.37.33 (release 27-03-2014 CrysAlis171 .NET)
(compiled Mar 27 2014,17:12:48)
Empirical absorption correction using spherical harmonics,
 implemented in SCALE3 ABSPACK scaling algorithm.
Empirical absorption correction using spherical harmonics,
 implemented in SCALE3 ABSPACK scaling algorithm.
;
_exptl_crystal_colour red
_exptl_crystal_colour_primary red
_exptl_crystal_density_diffrn 1.692
_exptl_crystal_description irregular
_exptl_crystal_F_000 1456
_exptl_crystal_size_max 0.2862
_exptl_crystal_size_mid 0.1297
_exptl_crystal_size_min 0.0355
_refine_diff_density_max 1.396
_refine_diff_density_min -1.306
_refine_diff_density_rms 0.116
_refine_ls_extinction_method none
_refine_ls_goodness_of_fit_ref 1.167
_refine_ls_hydrogen_treatment constr
_refine_ls_matrix_type full
_refine_ls_number_parameters 378
_refine_ls_number_reflns 7278
_refine_ls_number_restraints 12
_refine_ls_restrained_S_all 1.166
_refine_ls_R_factor_all 0.0347
_refine_ls_R_factor_gt 0.0301
_refine_ls_shift/su_max 0.003
_refine_ls_shift/su_mean 0.000
_refine_ls_structure_factor_coef Fsqd
_refine_ls_weighting_details 'w=1/[\s^2^(Fo^2^)+(0.0168P)^2^+4.8397P] where P=(Fo^2^+2Fc^2^)/3'
_refine_ls_weighting_scheme calc
_refine_ls_wR_factor_gt 0.0557
_refine_ls_wR_factor_ref 0.0571
_reflns_Friedel_coverage 0.000
_reflns_number_gt 6767
_reflns_number_total 7278
_reflns_threshold_expression 'I > 2\s(I)'
_cod_data_source_file om501138t_si_004.cif
_cod_data_source_block ga_am43
_cod_depositor_comments 'Adding full bibliography for 4085217--4085232.cif.'
_cod_original_cell_volume 2896.08(6)
_cod_original_sg_symbol_H-M 'P 21/n'
_cod_database_code 4085217
_audit_block_refno 2069
_shelxl_version_number 2014/6
_chemical_oxdiff_formula 'C31 H32 Cl2 Ir1 N5'
_shelx_space_group_comment
;
The symmetry employed for this shelxl refinement is uniquely defined
by the following loop, which should always be used as a source of
symmetry information in preference to the above space-group names.
They are only intended as comments.
;
_shelx_estimated_absorpt_t_max 0.644
_shelx_estimated_absorpt_t_min 0.644
_reflns_odcompleteness_completeness 99.71
_reflns_odcompleteness_iscentric 1
_reflns_odcompleteness_theta 26.32
_olex2_refinement_description
;
1. Fixed Uiso
 At 1.2 times of:
  All C(H) groups, All C(H,H) groups
 At 1.5 times of:
  All C(H,H,H) groups
2. Restrained distances
 C31A-Cl1A \\sim C31A-Cl2 \\sim C31B-Cl1B \\sim C31B-Cl2
 with sigma of 0.02
3. Uiso/Uaniso restraints and constraints
Cl1A \\sim Cl1B \\sim Cl2: within 1A with sigma of 0.04 and sigma for terminal
atoms of 0.04
4. Others
 Sof(C31B)=Sof(H31C)=Sof(H31D)=Sof(Cl1B)=1-FVAR(1)
 Sof(C31A)=Sof(H31A)=Sof(H31B)=Sof(Cl1A)=FVAR(1)
5.a Secondary CH2 refined with riding coordinates:
 C31A(H31A,H31B), C31B(H31C,H31D)
5.b Aromatic/amide H refined with riding coordinates:
 C5(H5), C6(H6), C7(H7), C8(H8), C10(H10), C11(H11), C12(H12), C16(H16),
 C17(H17)
5.c Idealised Me refined as rotating group:
 C19(H19A,H19B,H19C), C20(H20A,H20B,H20C), C26(H26A,H26B,H26C), C27(H27A,H27B,
 H27C), C28(H28A,H28B,H28C), C29(H29A,H29B,H29C), C30(H30A,H30B,H30C)
;
_audit_block_usercomment AM684_2
_olex2_submission_special_instructions 'No special instructions were received'
_cell_oxdiff_length_a 11.7307(2)
_cell_oxdiff_length_b 10.32544(17)
_cell_oxdiff_length_c 23.9570(4)
_cell_oxdiff_angle_alpha 90.0164(13)
_cell_oxdiff_angle_beta 93.5897(14)
_cell_oxdiff_angle_gamma 89.9831(14)
_cell_oxdiff_volume 2896.08(8)
_cell_oxdiff_measurement_reflns_used 28185

loop_
_symmetry_equiv_pos_as_xyz
'x, y, z'
'-x+1/2, y+1/2, -z+1/2'
'-x, -y, -z'
'x-1/2, -y-1/2, z-1/2'

loop_
_atom_site_label
_atom_site_type_symbol
_atom_site_fract_x
_atom_site_fract_y
_atom_site_fract_z
_atom_site_U_iso_or_equiv
_atom_site_adp_type
_atom_site_occupancy
_atom_site_site_symmetry_order
_atom_site_calc_flag
_atom_site_refinement_flags_posn
_atom_site_refinement_flags_occupancy
_atom_site_disorder_assembly
_atom_site_disorder_group
Ir Ir 0.60708(2) 0.87079(2) 0.33617(2) 0.01246(4) Uani 1 1 d . . . .
N1 N 0.5800(2) 1.0650(2) 0.34221(10) 0.0138(5) Uani 1 1 d . . . .
N2 N 0.4315(2) 1.0859(3) 0.27045(11) 0.0199(6) Uani 1 1 d . . . .
N3 N 0.5740(2) 0.9208(3) 0.24819(11) 0.0170(5) Uani 1 1 d . . . .
N4 N 0.7194(2) 1.1235(2) 0.41433(10) 0.0153(5) Uani 1 1 d . . . .
N5 N 0.9051(2) 1.0617(3) 0.41651(11) 0.0196(6) Uani 1 1 d . . . .
C1 C 0.4851(3) 1.1193(3) 0.31733(13) 0.0164(6) Uani 1 1 d . . . .
C2 C 0.4544(3) 1.2330(3) 0.35166(13) 0.0154(6) Uani 1 1 d . . . .
C3 C 0.5402(3) 1.2446(3) 0.39458(12) 0.0138(6) Uani 1 1 d . . . .
C4 C 0.6227(3) 1.1384(3) 0.38689(12) 0.0137(6) Uani 1 1 d . . . .
C5 C 0.3653(3) 1.3205(3) 0.34573(14) 0.0233(7) Uani 1 1 d . . . .
H5 H 0.3071 1.3119 0.3166 0.028 Uiso 1 1 calc R . . .
C6 C 0.3642(3) 1.4218(3) 0.38409(14) 0.0250(8) Uani 1 1 d . . . .
H6 H 0.3034 1.4828 0.3814 0.030 Uiso 1 1 calc R . . .
C7 C 0.4506(3) 1.4353(3) 0.42637(14) 0.0222(7) Uani 1 1 d . . . .
H7 H 0.4484 1.5060 0.4516 0.027 Uiso 1 1 calc R . . .
C8 C 0.5401(3) 1.3468(3) 0.43221(13) 0.0173(6) Uani 1 1 d . . . .
H8 H 0.5990 1.3561 0.4610 0.021 Uiso 1 1 calc R . . .
C9 C 0.4822(3) 0.9996(3) 0.23443(13) 0.0186(7) Uani 1 1 d . . . .
C10 C 0.4324(3) 1.0005(4) 0.17995(14) 0.0284(8) Uani 1 1 d . . . .
H10 H 0.3686 1.0549 0.1710 0.034 Uiso 1 1 calc R . . .
C11 C 0.4744(3) 0.9238(4) 0.13903(15) 0.0311(9) Uani 1 1 d . . . .
H11 H 0.4389 0.9226 0.1023 0.037 Uiso 1 1 calc R . . .
C12 C 0.5692(3) 0.8488(3) 0.15270(14) 0.0244(8) Uani 1 1 d . . . .
H12 H 0.6009 0.7963 0.1250 0.029 Uiso 1 1 calc R . . .
C13 C 0.6184(3) 0.8498(3) 0.20679(13) 0.0183(7) Uani 1 1 d . . . .
C14 C 0.7994(3) 1.0333(3) 0.39408(12) 0.0147(6) Uani 1 1 d . . . .
C15 C 0.7751(3) 0.9306(3) 0.35532(12) 0.0138(6) Uani 1 1 d . . . .
C16 C 0.8720(3) 0.8625(3) 0.34067(13) 0.0194(7) Uani 1 1 d . . . .
H16 H 0.8631 0.7921 0.3153 0.023 Uiso 1 1 calc R . . .
C17 C 0.9811(3) 0.8950(3) 0.36221(15) 0.0238(7) Uani 1 1 d . . . .
H17 H 1.0457 0.8491 0.3506 0.029 Uiso 1 1 calc R . . .
C18 C 0.9947(3) 0.9946(4) 0.40075(15) 0.0250(8) Uani 1 1 d . . . .
C19 C 1.1093(3) 1.0323(4) 0.4275(2) 0.0414(11) Uani 1 1 d . . . .
H19A H 1.1260 1.1224 0.4181 0.062 Uiso 1 1 calc GR . . .
H19B H 1.1684 0.9756 0.4137 0.062 Uiso 1 1 calc GR . . .
H19C H 1.1082 1.0233 0.4682 0.062 Uiso 1 1 calc GR . . .
C20 C 0.7244(3) 0.7722(4) 0.22019(14) 0.0244(8) Uani 1 1 d . . . .
H20A H 0.7916 0.8264 0.2154 0.037 Uiso 1 1 calc GR . . .
H20B H 0.7257 0.6975 0.1950 0.037 Uiso 1 1 calc GR . . .
H20C H 0.7252 0.7418 0.2590 0.037 Uiso 1 1 calc GR . . .
C21 C 0.5997(3) 0.7620(3) 0.41222(14) 0.0201(7) Uani 1 1 d . . . .
C22 C 0.6248(3) 0.6726(3) 0.36792(15) 0.0230(7) Uani 1 1 d . . . .
C23 C 0.5308(3) 0.6756(3) 0.32778(15) 0.0246(8) Uani 1 1 d . . . .
C24 C 0.4438(3) 0.7614(3) 0.34680(13) 0.0201(7) Uani 1 1 d . . . .
C25 C 0.4875(3) 0.8150(3) 0.39857(13) 0.0172(6) Uani 1 1 d . . . .
C26 C 0.6715(3) 0.7846(4) 0.46580(15) 0.0298(9) Uani 1 1 d . . . .
H26A H 0.7524 0.7865 0.4578 0.045 Uiso 1 1 calc GR . . .
H26B H 0.6584 0.7144 0.4922 0.045 Uiso 1 1 calc GR . . .
H26C H 0.6503 0.8675 0.4822 0.045 Uiso 1 1 calc GR . . .
C27 C 0.7272(4) 0.5856(4) 0.36814(19) 0.0371(10) Uani 1 1 d . . . .
H27A H 0.7458 0.5680 0.3296 0.056 Uiso 1 1 calc GR . . .
H27B H 0.7104 0.5039 0.3868 0.056 Uiso 1 1 calc GR . . .
H27C H 0.7922 0.6281 0.3882 0.056 Uiso 1 1 calc GR . . .
C28 C 0.5163(4) 0.5940(4) 0.27589(18) 0.0406(11) Uani 1 1 d . . . .
H28A H 0.4801 0.6457 0.2454 0.061 Uiso 1 1 calc GR . . .
H28B H 0.4681 0.5191 0.2831 0.061 Uiso 1 1 calc GR . . .
H28C H 0.5913 0.5641 0.2653 0.061 Uiso 1 1 calc GR . . .
C29 C 0.3274(3) 0.7855(4) 0.31774(16) 0.0317(9) Uani 1 1 d . . . .
H29A H 0.2966 0.8674 0.3310 0.048 Uiso 1 1 calc GR . . .
H29B H 0.2758 0.7145 0.3262 0.048 Uiso 1 1 calc GR . . .
H29C H 0.3346 0.7903 0.2773 0.048 Uiso 1 1 calc GR . . .
C30 C 0.4290(3) 0.9120(3) 0.43356(14) 0.0234(7) Uani 1 1 d . . . .
H30A H 0.4859 0.9706 0.4515 0.035 Uiso 1 1 calc GR . . .
H30B H 0.3885 0.8666 0.4623 0.035 Uiso 1 1 calc GR . . .
H30C H 0.3742 0.9621 0.4097 0.035 Uiso 1 1 calc GR . . .
C31A C 0.8862(3) 0.3246(5) 0.49329(19) 0.0235(12) Uani 0.844(12) 1 d . P A 1
H31A H 0.8706 0.2431 0.4724 0.028 Uiso 0.844(12) 1 calc R P A 1
H31B H 0.8692 0.3978 0.4674 0.028 Uiso 0.844(12) 1 calc R P A 1
Cl1A Cl 0.79572(19) 0.3338(3) 0.54998(9) 0.0342(5) Uani 0.844(12) 1 d . P A 1
C31B C 0.8913(12) 0.264(2) 0.5182(15) 0.049(9) Uani 0.156(12) 1 d . P A 2
H31C H 0.8691 0.2241 0.4816 0.059 Uiso 0.156(12) 1 calc R P A 2
H31D H 0.8908 0.1957 0.5472 0.059 Uiso 0.156(12) 1 calc R P A 2
Cl1B Cl 0.7910(11) 0.386(2) 0.5331(11) 0.056(5) Uani 0.156(12) 1 d . P A 2
Cl2 Cl 1.03099(8) 0.32960(10) 0.51667(4) 0.0359(2) Uani 1 1 d . . . .

loop_
_atom_site_aniso_label
_atom_site_aniso_U_11
_atom_site_aniso_U_22
_atom_site_aniso_U_33
_atom_site_aniso_U_23
_atom_site_aniso_U_13
_atom_site_aniso_U_12
Ir 0.01293(6) 0.01018(6) 0.01456(6) -0.00140(5) 0.00307(4) -0.00028(5)
N1 0.0139(13) 0.0105(13) 0.0170(13) -0.0024(10) 0.0014(10) 0.0023(10)
N2 0.0191(14) 0.0183(14) 0.0217(14) -0.0036(11) -0.0035(11) 0.0047(11)
N3 0.0183(14) 0.0157(13) 0.0171(13) -0.0033(11) 0.0016(10) -0.0017(11)
N4 0.0146(13) 0.0143(13) 0.0171(12) -0.0010(10) 0.0025(10) 0.0002(11)
N5 0.0142(13) 0.0197(15) 0.0243(14) -0.0019(11) -0.0028(11) 0.0012(11)
C1 0.0179(16) 0.0133(15) 0.0179(15) 0.0000(12) 0.0012(12) 0.0011(13)
C2 0.0157(15) 0.0138(15) 0.0170(15) -0.0009(12) 0.0026(12) 0.0014(12)
C3 0.0139(15) 0.0128(15) 0.0152(14) 0.0010(12) 0.0045(11) -0.0004(12)
C4 0.0164(15) 0.0106(14) 0.0147(14) -0.0009(11) 0.0048(11) -0.0020(12)
C5 0.0238(18) 0.0248(18) 0.0207(16) -0.0019(14) -0.0032(13) 0.0099(15)
C6 0.0269(19) 0.0222(18) 0.0261(18) -0.0006(14) 0.0029(14) 0.0148(15)
C7 0.0302(19) 0.0171(17) 0.0197(16) -0.0047(13) 0.0051(14) 0.0041(15)
C8 0.0188(16) 0.0166(16) 0.0169(15) -0.0006(12) 0.0053(12) -0.0003(13)
C9 0.0213(17) 0.0164(16) 0.0174(15) -0.0026(12) -0.0032(12) -0.0003(13)
C10 0.034(2) 0.027(2) 0.0221(18) -0.0046(15) -0.0101(15) 0.0071(16)
C11 0.043(2) 0.031(2) 0.0178(17) -0.0056(15) -0.0065(15) 0.0012(18)
C12 0.034(2) 0.0223(18) 0.0168(16) -0.0051(13) 0.0027(14) -0.0034(15)
C13 0.0227(17) 0.0145(16) 0.0181(15) -0.0029(12) 0.0046(12) -0.0032(13)
C14 0.0147(15) 0.0135(15) 0.0160(14) 0.0034(12) 0.0019(11) 0.0017(12)
C15 0.0154(15) 0.0120(15) 0.0138(14) 0.0022(11) -0.0005(11) 0.0010(12)
C16 0.0236(17) 0.0134(16) 0.0216(16) 0.0007(13) 0.0044(13) 0.0025(13)
C17 0.0173(17) 0.0198(18) 0.0345(19) 0.0000(15) 0.0034(14) 0.0070(14)
C18 0.0172(17) 0.0257(19) 0.0318(19) 0.0008(15) -0.0001(14) 0.0020(14)
C19 0.0178(19) 0.043(3) 0.062(3) -0.019(2) -0.0071(18) 0.0077(18)
C20 0.0252(18) 0.030(2) 0.0186(16) -0.0074(14) 0.0058(13) 0.0038(15)
C21 0.0155(16) 0.0201(17) 0.0252(17) 0.0081(14) 0.0049(13) -0.0022(13)
C22 0.0240(18) 0.0122(16) 0.0340(19) 0.0054(14) 0.0111(15) -0.0006(14)
C23 0.031(2) 0.0152(17) 0.0291(18) -0.0026(14) 0.0103(15) -0.0086(15)
C24 0.0206(17) 0.0203(17) 0.0198(16) -0.0011(13) 0.0042(13) -0.0105(14)
C25 0.0136(15) 0.0186(16) 0.0198(15) -0.0001(13) 0.0044(12) -0.0030(13)
C26 0.0245(19) 0.041(2) 0.0238(18) 0.0153(16) 0.0011(14) -0.0028(17)
C27 0.038(2) 0.0207(19) 0.055(3) 0.0118(18) 0.0179(19) 0.0087(17)
C28 0.054(3) 0.026(2) 0.043(2) -0.0161(18) 0.017(2) -0.022(2)
C29 0.0197(18) 0.040(2) 0.034(2) 0.0039(17) -0.0068(15) -0.0126(17)
C30 0.0201(17) 0.0271(19) 0.0239(17) -0.0037(14) 0.0074(13) 0.0007(15)
C31A 0.021(2) 0.029(3) 0.020(2) -0.0036(19) -0.0037(16) 0.0001(18)
Cl1A 0.0275(7) 0.0448(13) 0.0307(9) -0.0151(7) 0.0065(6) 0.0004(8)
C31B 0.06(2) 0.05(2) 0.033(17) 0.008(15) -0.018(14) -0.007(16)
Cl1B 0.035(4) 0.064(10) 0.069(10) -0.039(8) 0.000(5) 0.001(6)
Cl2 0.0249(5) 0.0405(6) 0.0418(5) 0.0042(4) -0.0007(4) 0.0024(4)

loop_
_atom_type_symbol
_atom_type_description
_atom_type_scat_dispersion_real
_atom_type_scat_dispersion_imag
_atom_type_scat_source
C C 0.0033 0.0016 'International Tables Vol C Tables 4.2.6.8 and 6.1.1.4'
H H 0.0000 0.0000 'International Tables Vol C Tables 4.2.6.8 and 6.1.1.4'
Cl Cl 0.1484 0.1585 'International Tables Vol C Tables 4.2.6.8 and 6.1.1.4'
Ir Ir -1.4442 7.9887 'International Tables Vol C Tables 4.2.6.8 and 6.1.1.4'
N N 0.0061 0.0033 'International Tables Vol C Tables 4.2.6.8 and 6.1.1.4'

loop_
_exptl_crystal_face_index_h
_exptl_crystal_face_index_k
_exptl_crystal_face_index_l
_exptl_crystal_face_perp_dist
_exptl_oxdiff_crystal_face_indexfrac_h
_exptl_oxdiff_crystal_face_indexfrac_k
_exptl_oxdiff_crystal_face_indexfrac_l
_exptl_oxdiff_crystal_face_x
_exptl_oxdiff_crystal_face_y
_exptl_oxdiff_crystal_face_z
-10 -5 26 0.0452 -10.0044 -5.0000 26.0041 0.2042 0.0817 0.9865
10 -7 -23 0.0905 10.0001 -6.9977 -23.0061 0.5327 0.2567 -0.8142
-2 -14 8 0.1363 -2.0056 -13.9975 7.9987 0.8433 0.3754 0.3739
-12 -2 -20 0.0177 -11.9992 -1.9975 -19.9974 0.4713 -0.8550 -0.0091
10 2 -27 0.0655 10.0035 2.0007 -27.0047 -0.0035 -0.0264 -0.9830
11 -1 -27 0.0542 11.0025 -0.9988 -27.0056 0.1748 0.0930 -0.9924
12 2 20 0.0177 11.9992 1.9975 19.9974 -0.4713 0.8550 0.0091
2 14 -7 0.1323 2.0055 13.9974 -6.9986 -0.8527 -0.3586 -0.3513
-7 12 16 0.1058 -6.9976 11.9969 16.0055 -0.8246 -0.3518 0.5058

loop_
_geom_angle_atom_site_label_1
_geom_angle_atom_site_label_2
_geom_angle_atom_site_label_3
_geom_angle
N1 Ir N3 79.41(10)
N1 Ir C15 80.95(11)
N1 Ir C21 116.12(12)
N1 Ir C22 155.19(12)
N1 Ir C23 147.17(12)
N1 Ir C24 110.35(11)
N1 Ir C25 95.78(11)
N3 Ir C22 124.38(12)
N3 Ir C23 94.65(12)
N3 Ir C24 97.25(11)
N3 Ir C25 129.68(11)
C15 Ir N3 104.55(11)
C15 Ir C21 93.19(12)
C15 Ir C22 97.60(12)
C15 Ir C23 131.39(13)
C15 Ir C24 157.10(12)
C15 Ir C25 124.31(11)
C21 Ir N3 158.40(12)
C21 Ir C22 39.07(13)
C21 Ir C23 64.05(13)
C21 Ir C24 64.04(12)
C21 Ir C25 38.90(12)
C22 Ir C23 37.62(14)
C22 Ir C24 63.57(13)
C22 Ir C25 64.40(12)
C23 Ir C24 37.83(13)
C25 Ir C23 63.20(12)
C25 Ir C24 37.37(11)
C1 N1 Ir 120.3(2)
C1 N1 C4 111.3(3)
C4 N1 Ir 123.0(2)
C1 N2 C9 120.1(3)
C9 N3 Ir 117.5(2)
C13 N3 Ir 121.5(2)
C13 N3 C9 118.3(3)
C4 N4 C14 118.9(3)
C18 N5 C14 119.6(3)
N1 C1 C2 107.7(3)
N2 C1 N1 127.7(3)
N2 C1 C2 124.4(3)
C3 C2 C1 106.6(3)
C5 C2 C1 131.7(3)
C5 C2 C3 121.6(3)
C2 C3 C4 106.9(3)
C8 C3 C2 120.9(3)
C8 C3 C4 132.1(3)
N1 C4 C3 107.2(3)
N4 C4 N1 126.6(3)
N4 C4 C3 126.0(3)
C2 C5 H5 121.3
C2 C5 C6 117.5(3)
C6 C5 H5 121.3
C5 C6 H6 119.4
C5 C6 C7 121.1(3)
C7 C6 H6 119.4
C6 C7 H7 119.4
C8 C7 C6 121.2(3)
C8 C7 H7 119.4
C3 C8 C7 117.7(3)
C3 C8 H8 121.2
C7 C8 H8 121.2
N3 C9 N2 125.9(3)
N3 C9 C10 120.3(3)
C10 C9 N2 113.8(3)
C9 C10 H10 119.5
C11 C10 C9 121.0(3)
C11 C10 H10 119.5
C10 C11 H11 120.9
C10 C11 C12 118.3(3)
C12 C11 H11 120.9
C11 C12 H12 120.0
C11 C12 C13 120.1(3)
C13 C12 H12 120.0
N3 C13 C12 121.9(3)
N3 C13 C20 118.8(3)
C12 C13 C20 119.2(3)
N5 C14 N4 109.2(3)
N5 C14 C15 124.2(3)
C15 C14 N4 126.6(3)
C14 C15 Ir 120.7(2)
C16 C15 Ir 124.5(2)
C16 C15 C14 113.8(3)
C15 C16 H16 119.0
C17 C16 C15 122.0(3)
C17 C16 H16 119.0
C16 C17 H17 120.3
C18 C17 C16 119.5(3)
C18 C17 H17 120.3
N5 C18 C17 120.9(3)
N5 C18 C19 116.4(3)
C17 C18 C19 122.6(3)
C18 C19 H19A 109.5
C18 C19 H19B 109.5
C18 C19 H19C 109.5
H19A C19 H19B 109.5
H19A C19 H19C 109.5
H19B C19 H19C 109.5
C13 C20 H20A 109.5
C13 C20 H20B 109.5
C13 C20 H20C 109.5
H20A C20 H20B 109.5
H20A C20 H20C 109.5
H20B C20 H20C 109.5
C22 C21 Ir 71.99(19)
C22 C21 C26 126.4(3)
C25 C21 Ir 72.17(18)
C25 C21 C22 107.4(3)
C25 C21 C26 125.9(3)
C26 C21 Ir 126.2(2)
C21 C22 Ir 68.94(18)
C21 C22 C27 125.2(3)
C23 C22 Ir 72.00(19)
C23 C22 C21 107.3(3)
C23 C22 C27 127.2(3)
C27 C22 Ir 128.3(2)
C22 C23 Ir 70.38(19)
C22 C23 C24 109.5(3)
C22 C23 C28 126.3(3)
C24 C23 Ir 72.70(19)
C24 C23 C28 123.9(3)
C28 C23 Ir 127.6(3)
C23 C24 Ir 69.47(18)
C23 C24 C29 126.1(3)
C25 C24 Ir 68.96(17)
C25 C24 C23 106.8(3)
C25 C24 C29 127.0(3)
C29 C24 Ir 127.9(2)
C21 C25 Ir 68.93(17)
C21 C25 C30 124.7(3)
C24 C25 Ir 73.67(18)
C24 C25 C21 108.9(3)
C24 C25 C30 126.4(3)
C30 C25 Ir 122.8(2)
C21 C26 H26A 109.5
C21 C26 H26B 109.5
C21 C26 H26C 109.5
H26A C26 H26B 109.5
H26A C26 H26C 109.5
H26B C26 H26C 109.5
C22 C27 H27A 109.5
C22 C27 H27B 109.5
C22 C27 H27C 109.5
H27A C27 H27B 109.5
H27A C27 H27C 109.5
H27B C27 H27C 109.5
C23 C28 H28A 109.5
C23 C28 H28B 109.5
C23 C28 H28C 109.5
H28A C28 H28B 109.5
H28A C28 H28C 109.5
H28B C28 H28C 109.5
C24 C29 H29A 109.5
C24 C29 H29B 109.5
C24 C29 H29C 109.5
H29A C29 H29B 109.5
H29A C29 H29C 109.5
H29B C29 H29C 109.5
C25 C30 H30A 109.5
C25 C30 H30B 109.5
C25 C30 H30C 109.5
H30A C30 H30B 109.5
H30A C30 H30C 109.5
H30B C30 H30C 109.5
H31A C31A H31B 108.0
Cl1A C31A H31A 109.3
Cl1A C31A H31B 109.3
Cl2 C31A H31A 109.3
Cl2 C31A H31B 109.3
Cl2 C31A Cl1A 111.5(3)
H31C C31B H31D 108.0
Cl1B C31B H31C 109.4
Cl1B C31B H31D 109.4
Cl1B C31B Cl2 111.1(13)
Cl2 C31B H31C 109.4
Cl2 C31B H31D 109.4

loop_
_geom_bond_atom_site_label_1
_geom_bond_atom_site_label_2
_geom_bond_distance
Ir N1 2.036(3)
Ir N3 2.182(3)
Ir C15 2.089(3)
Ir C21 2.147(3)
Ir C22 2.188(3)
Ir C23 2.209(3)
Ir C24 2.252(3)
Ir C25 2.190(3)
N1 C1 1.352(4)
N1 C4 1.380(4)
N2 C1 1.299(4)
N2 C9 1.399(4)
N3 C9 1.373(4)
N3 C13 1.363(4)
N4 C4 1.286(4)
N4 C14 1.428(4)
N5 C14 1.352(4)
N5 C18 1.333(4)
C1 C2 1.490(4)
C2 C3 1.399(4)
C2 C5 1.382(4)
C3 C4 1.481(4)
C3 C8 1.388(4)
C5 H5 0.9500
C5 C6 1.393(5)
C6 H6 0.9500
C6 C7 1.395(5)
C7 H7 0.9500
C7 C8 1.391(5)
C8 H8 0.9500
C9 C10 1.397(4)
C10 H10 0.9500
C10 C11 1.375(5)
C11 H11 0.9500
C11 C12 1.379(5)
C12 H12 0.9500
C12 C13 1.385(5)
C13 C20 1.497(5)
C14 C15 1.426(4)
C15 C16 1.400(4)
C16 H16 0.9500
C16 C17 1.390(5)
C17 H17 0.9500
C17 C18 1.385(5)
C18 C19 1.505(5)
C19 H19A 0.9800
C19 H19B 0.9800
C19 H19C 0.9800
C20 H20A 0.9800
C20 H20B 0.9800
C20 H20C 0.9800
C21 C22 1.450(5)
C21 C25 1.445(4)
C21 C26 1.509(5)
C22 C23 1.418(5)
C22 C27 1.500(5)
C23 C24 1.447(5)
C23 C28 1.502(5)
C24 C25 1.424(4)
C24 C29 1.514(5)
C25 C30 1.499(4)
C26 H26A 0.9800
C26 H26B 0.9800
C26 H26C 0.9800
C27 H27A 0.9800
C27 H27B 0.9800
C27 H27C 0.9800
C28 H28A 0.9800
C28 H28B 0.9800
C28 H28C 0.9800
C29 H29A 0.9800
C29 H29B 0.9800
C29 H29C 0.9800
C30 H30A 0.9800
C30 H30B 0.9800
C30 H30C 0.9800
C31A H31A 0.9900
C31A H31B 0.9900
C31A Cl1A 1.778(5)
C31A Cl2 1.756(4)
C31B H31C 0.9900
C31B H31D 0.9900
C31B Cl1B 1.773(16)
C31B Cl2 1.775(15)

loop_
_geom_torsion_atom_site_label_1
_geom_torsion_atom_site_label_2
_geom_torsion_atom_site_label_3
_geom_torsion_atom_site_label_4
_geom_torsion
Ir N1 C1 N2 -34.5(4)
Ir N1 C1 C2 149.0(2)
Ir N1 C4 N4 36.0(4)
Ir N1 C4 C3 -148.5(2)
Ir N3 C9 N2 23.3(4)
Ir N3 C9 C10 -158.1(3)
Ir N3 C13 C12 156.7(3)
Ir N3 C13 C20 -24.2(4)
Ir C15 C16 C17 -169.2(3)
Ir C21 C22 C23 -62.1(2)
Ir C21 C22 C27 122.8(3)
Ir C21 C25 C24 63.3(2)
Ir C21 C25 C30 -116.1(3)
Ir C22 C23 C24 -62.5(2)
Ir C22 C23 C28 122.9(4)
Ir C23 C24 C25 -59.1(2)
Ir C23 C24 C29 122.7(3)
Ir C24 C25 C21 -60.3(2)
Ir C24 C25 C30 119.0(3)
N1 C1 C2 C3 3.8(3)
N1 C1 C2 C5 -179.0(3)
N2 C1 C2 C3 -172.9(3)
N2 C1 C2 C5 4.4(6)
N2 C9 C10 C11 178.2(3)
N3 C9 C10 C11 -0.6(6)
N4 C14 C15 Ir -14.5(4)
N4 C14 C15 C16 176.4(3)
N5 C14 C15 Ir 167.2(2)
N5 C14 C15 C16 -1.9(4)
C1 N1 C4 N4 -169.8(3)
C1 N1 C4 C3 5.7(3)
C1 N2 C9 N3 15.9(5)
C1 N2 C9 C10 -162.7(3)
C1 C2 C3 C4 -0.3(3)
C1 C2 C3 C8 176.2(3)
C1 C2 C5 C6 -176.6(3)
C2 C3 C4 N1 -3.1(3)
C2 C3 C4 N4 172.5(3)
C2 C3 C8 C7 1.3(5)
C2 C5 C6 C7 0.9(5)
C3 C2 C5 C6 0.3(5)
C4 N1 C1 N2 170.5(3)
C4 N1 C1 C2 -5.9(3)
C4 N4 C14 N5 160.0(3)
C4 N4 C14 C15 -18.6(4)
C4 C3 C8 C7 176.8(3)
C5 C2 C3 C4 -177.9(3)
C5 C2 C3 C8 -1.4(5)
C5 C6 C7 C8 -1.0(5)
C6 C7 C8 C3 -0.1(5)
C8 C3 C4 N1 -179.1(3)
C8 C3 C4 N4 -3.5(5)
C9 N2 C1 N1 -12.1(5)
C9 N2 C1 C2 163.8(3)
C9 N3 C13 C12 -4.3(5)
C9 N3 C13 C20 174.9(3)
C9 C10 C11 C12 -1.9(6)
C10 C11 C12 C13 1.3(6)
C11 C12 C13 N3 1.8(5)
C11 C12 C13 C20 -177.3(3)
C13 N3 C9 N2 -174.9(3)
C13 N3 C9 C10 3.6(5)
C14 N4 C4 N1 8.2(5)
C14 N4 C4 C3 -166.6(3)
C14 N5 C18 C17 -0.8(5)
C14 N5 C18 C19 179.9(3)
C14 C15 C16 C17 -0.6(4)
C15 C16 C17 C18 2.2(5)
C16 C17 C18 N5 -1.5(5)
C16 C17 C18 C19 177.7(4)
C18 N5 C14 N4 -175.9(3)
C18 N5 C14 C15 2.6(5)
C21 C22 C23 Ir 60.2(2)
C21 C22 C23 C24 -2.4(4)
C21 C22 C23 C28 -177.0(3)
C22 C21 C25 Ir -63.8(2)
C22 C21 C25 C24 -0.6(4)
C22 C21 C25 C30 -179.9(3)
C22 C23 C24 Ir 61.1(2)
C22 C23 C24 C25 2.0(4)
C22 C23 C24 C29 -176.3(3)
C23 C24 C25 Ir 59.4(2)
C23 C24 C25 C21 -0.8(4)
C23 C24 C25 C30 178.4(3)
C25 C21 C22 Ir 63.9(2)
C25 C21 C22 C23 1.8(4)
C25 C21 C22 C27 -173.3(3)
C26 C21 C22 Ir -122.2(3)
C26 C21 C22 C23 175.7(3)
C26 C21 C22 C27 0.6(5)
C26 C21 C25 Ir 122.3(3)
C26 C21 C25 C24 -174.5(3)
C26 C21 C25 C30 6.2(5)
C27 C22 C23 Ir -124.8(4)
C27 C22 C23 C24 172.6(3)
C27 C22 C23 C28 -2.0(6)
C28 C23 C24 Ir -124.2(3)
C28 C23 C24 C25 176.8(3)
C28 C23 C24 C29 -1.5(5)
C29 C24 C25 Ir -122.3(3)
C29 C24 C25 C21 177.4(3)
C29 C24 C25 C30 -3.3(5)
